data_8103509
loop_
_publ_author_name
'Giester, G.'

_publ_section_title
;
 New copper selenites. Part B: Cu2 (Se O3)2 . (H2 O) and Tl(III)2 Cu3 (Se
 O3)6
;
_journal_name_full 'Zeitschrift fuer Kristallographie (149,1979-)'
_journal_page_first 305
_journal_page_last 308
_journal_volume 214
_journal_year 1999
_chemical_formula_sum 'Cu3 O18 Se6 Tl2'
_chemical_name_systematic 'Tl2 Cu3 (Se O3)6'
_space_group_IT_number 2
_symmetry_space_group_name_Hall '-P 1'
_symmetry_space_group_name_H-M 'P -1'
_cell_angle_alpha 67.05
_cell_angle_beta 81.41
_cell_angle_gamma 77.96
_cell_formula_units_Z 1
_cell_length_a 4.803
_cell_length_b 9.605
_cell_length_c 9.934
_cell_volume 411.546
_citation_journal_id_ASTM ZEKRDZ
_cod_data_source_file Giester_ZEKRDZ_1999_912.cif
_cod_data_source_block Cu3O18Se6Tl2
_cod_original_cell_volume 411.5458
_cod_database_code 8103509

loop_
_symmetry_equiv_pos_as_xyz
x,y,z
-x,-y,-z

loop_
_atom_site_label
_atom_site_type_symbol
_atom_site_fract_x
_atom_site_fract_y
_atom_site_fract_z
_atom_site_occupancy
_atom_site_U_iso_or_equiv
O8 O-2 -0.0743 0.2571 0.6349 1 0.0
O6 O-2 0.6331 0.2941 -0.0911 1 0.0
Se1 Se+4 0.69326 0.35405 0.32214 1 0.0
O7 O-2 0.0284 -0.0358 0.8204 1 0.0
Cu1 Cu+2 0 0 0 1 0.0
O9 O-2 0.4371 0.1083 0.638 1 0.0
Se3 Se+4 0.09586 0.07939 0.64491 1 0.0
O1 O-2 0.425 0.4246 0.4213 1 0.0
O4 O-2 0.2641 0.1457 -0.0771 1 0.0
O5 O-2 0.112 0.3581 0.0422 1 0.0
Se2 Se+4 0.38048 0.20896 0.04086 1 0.0
Cu2 Cu+2 0.20472 0.53394 0.08592 1 0.0
O3 O-2 0.8718 0.5073 0.2701 1 0.0
O2 O-2 0.5298 0.383 0.1723 1 0.0
Tl1 Tl+3 0.44663 0.31442 0.67973 1 0.0
